data_7204497
loop_
_publ_author_name
'Carey, Kieran A.'
'Clegg, William'
'Elsegood, Mark R. J.'
'Golding, Bernard T.'
'Stuart Hill, M. N.'
'Maskill, Howard'

_publ_section_title
;
 Synthesis of highly hindered oxepins and an azepine from bis-trityl
 carbenium ions: structural characterisation by NMR and X-ray
 crystallography
;
_journal_issue 23
_journal_name_full 'Journal of the Chemical Society, Perkin Transactions 1'
_journal_page_first 2673
_journal_paper_doi 10.1039/b207108h
_journal_year 2002
_chemical_formula_sum 'C42 H37 N O4'
_chemical_formula_weight 619.73
_chemical_name_systematic
;
?
;
_space_group_IT_number 5
_symmetry_cell_setting monoclinic
_symmetry_space_group_name_Hall 'I 2y'
_symmetry_space_group_name_H-M 'I 1 2 1'
_atom_sites_solution_hydrogens 'geom except H1 coords freely refined'
_atom_sites_solution_primary direct
_atom_sites_solution_secondary 'all non-H atoms found by direct methods'
_audit_creation_method SHELXL-97
_cell_angle_alpha 90.00
_cell_angle_beta 91.406(4)
_cell_angle_gamma 90.00
_cell_formula_units_Z 2
_cell_length_a 9.8515(11)
_cell_length_b 8.9880(10)
_cell_length_c 17.9926(19)
_cell_measurement_reflns_used 3769
_cell_measurement_temperature 160(2)
_cell_measurement_theta_max 27.5
_cell_measurement_theta_min 2.0
_cell_volume 1592.7(3)
_computing_cell_refinement 'local programs'
_computing_data_collection 'Stoe DIF4'
_computing_data_reduction 'local programs'
_computing_molecular_graphics 'Siemens SHELXTL'
_computing_publication_material 'SHELXTL and local programs'
_computing_structure_refinement 'Siemens SHELXTL'
_computing_structure_solution 'Siemens SHELXTL'
_diffrn_ambient_temperature 160(2)
_diffrn_measured_fraction_theta_full 0.986
_diffrn_measured_fraction_theta_max 0.986
_diffrn_measurement_device_type 'Stoe-Siemens diffractometer'
_diffrn_measurement_method '\w/\q scans with on-line profile fitting'
_diffrn_radiation_monochromator graphite
_diffrn_radiation_source 'fine-focus sealed tube'
_diffrn_radiation_type CuK\a
_diffrn_radiation_wavelength 1.54184
_diffrn_reflns_av_R_equivalents 0.0228
_diffrn_reflns_av_sigmaI/netI 0.0190
_diffrn_reflns_limit_h_max 11
_diffrn_reflns_limit_h_min -11
_diffrn_reflns_limit_k_max 10
_diffrn_reflns_limit_k_min -10
_diffrn_reflns_limit_l_max 21
_diffrn_reflns_limit_l_min -21
_diffrn_reflns_number 3900
_diffrn_reflns_theta_full 67.61
_diffrn_reflns_theta_max 67.61
_diffrn_reflns_theta_min 4.92
_diffrn_standards_decay_% 2
_diffrn_standards_interval_time 60
_diffrn_standards_number 5
_exptl_absorpt_coefficient_mu 0.652
_exptl_absorpt_correction_T_max 0.918
_exptl_absorpt_correction_T_min 0.534
_exptl_absorpt_correction_type empirical
_exptl_crystal_colour colourless
_exptl_crystal_density_diffrn 1.292
_exptl_crystal_density_method 'not measured'
_exptl_crystal_description block
_exptl_crystal_F_000 656
_exptl_crystal_size_max 0.56
_exptl_crystal_size_mid 0.50
_exptl_crystal_size_min 0.25
_refine_diff_density_max 0.207
_refine_diff_density_min -0.168
_refine_diff_density_rms 0.039
_refine_ls_abs_structure_details 'Flack H D (1983), Acta Cryst. A39, 876-881'
_refine_ls_abs_structure_Flack 0.2(2)
_refine_ls_extinction_coef 0.0037(4)
_refine_ls_extinction_expression Fc^*^=kFc[1+0.001xFc^2^\l^3^/sin(2\q)]^-1/4^
_refine_ls_extinction_method SHELXL
_refine_ls_goodness_of_fit_ref 1.067
_refine_ls_hydrogen_treatment mixed
_refine_ls_matrix_type full
_refine_ls_number_parameters 220
_refine_ls_number_reflns 2785
_refine_ls_number_restraints 1
_refine_ls_restrained_S_all 1.067
_refine_ls_R_factor_all 0.0390
_refine_ls_R_factor_gt 0.0388
_refine_ls_shift/su_max 0.000
_refine_ls_shift/su_mean 0.000
_refine_ls_structure_factor_coef Fsqd
_refine_ls_weighting_details 'calc w=1/[\s^2^(Fo^2^)+(0.0736P)^2^+0.5813P] where P=(Fo^2^+2Fc^2^)/3'
_refine_ls_weighting_scheme calc
_refine_ls_wR_factor_gt 0.1050
_refine_ls_wR_factor_ref 0.1051
_reflns_number_gt 2769
_reflns_number_total 2785
_reflns_threshold_expression >2sigma(I)
_cod_data_source_file b207108h.txt
_cod_data_source_block hm15
_cod_original_sg_symbol_H-M I2
_cod_database_code 7204497

loop_
_symmetry_equiv_pos_as_xyz
'x, y, z'
'-x, y, -z'
'x+1/2, y+1/2, z+1/2'
'-x+1/2, y+1/2, -z+1/2'

loop_
_atom_site_label
_atom_site_type_symbol
_atom_site_fract_x
_atom_site_fract_y
_atom_site_fract_z
_atom_site_U_iso_or_equiv
_atom_site_adp_type
_atom_site_occupancy
_atom_site_symmetry_multiplicity
_atom_site_calc_flag
_atom_site_refinement_flags
_atom_site_disorder_assembly
_atom_site_disorder_group
N1 N 0.5000 0.7875(2) 0.5000 0.0202(4) Uani 1 2 d S . .
H1 H 0.514(4) 0.863(5) 0.536(2) 0.024 Uiso 0.50 1 d P . .
C1 C 0.37307(15) 0.70682(19) 0.51591(9) 0.0212(4) Uani 1 1 d . . .
C2 C 0.40478(16) 0.57431(19) 0.56745(9) 0.0230(4) Uani 1 1 d . . .
C3 C 0.47651(17) 0.4528(2) 0.53904(10) 0.0275(4) Uani 1 1 d . . .
C4 C 0.50768(19) 0.3327(2) 0.58521(13) 0.0380(5) Uani 1 1 d . . .
H4 H 0.5542 0.2494 0.5656 0.046 Uiso 1 1 calc R . .
C5 C 0.4719(2) 0.3326(3) 0.65938(13) 0.0454(6) Uani 1 1 d . . .
H5 H 0.4937 0.2498 0.6903 0.055 Uiso 1 1 calc R . .
C6 C 0.4045(2) 0.4538(3) 0.68786(12) 0.0419(5) Uani 1 1 d . . .
H6 H 0.3813 0.4553 0.7388 0.050 Uiso 1 1 calc R . .
C7 C 0.37041(18) 0.5733(2) 0.64238(10) 0.0315(4) Uani 1 1 d . . .
H7 H 0.3231 0.6556 0.6624 0.038 Uiso 1 1 calc R . .
C8 C 0.27479(16) 0.82135(19) 0.55007(8) 0.0205(4) Uani 1 1 d . . .
C9 C 0.30467(17) 0.9720(2) 0.55666(10) 0.0270(4) Uani 1 1 d . . .
H9 H 0.3926 1.0063 0.5445 0.032 Uiso 1 1 calc R . .
C10 C 0.20911(19) 1.0734(2) 0.58057(11) 0.0317(4) Uani 1 1 d . . .
H10 H 0.2325 1.1757 0.5846 0.038 Uiso 1 1 calc R . .
C11 C 0.07965(17) 1.0271(2) 0.59870(9) 0.0259(4) Uani 1 1 d . . .
C12 C 0.04937(18) 0.8762(2) 0.59504(10) 0.0282(4) Uani 1 1 d . . .
H12 H -0.0373 0.8414 0.6092 0.034 Uiso 1 1 calc R . .
C13 C 0.14559(18) 0.7770(2) 0.57068(11) 0.0297(4) Uani 1 1 d . . .
H13 H 0.1228 0.6744 0.5679 0.036 Uiso 1 1 calc R . .
O1 O -0.01002(13) 1.13481(16) 0.61883(8) 0.0352(3) Uani 1 1 d . . .
C14 C -0.14557(18) 1.0877(2) 0.63236(12) 0.0352(5) Uani 1 1 d . . .
H14A H -0.1812 1.0326 0.5891 0.053 Uiso 1 1 calc R . .
H14B H -0.2028 1.1749 0.6410 0.053 Uiso 1 1 calc R . .
H14C H -0.1458 1.0232 0.6763 0.053 Uiso 1 1 calc R . .
C15 C 0.29696(16) 0.65196(19) 0.44412(9) 0.0204(4) Uani 1 1 d . . .
C16 C 0.30937(16) 0.7275(2) 0.37691(9) 0.0232(4) Uani 1 1 d . . .
H16 H 0.3701 0.8093 0.3741 0.028 Uiso 1 1 calc R . .
C17 C 0.23481(18) 0.6852(2) 0.31432(9) 0.0261(4) Uani 1 1 d . . .
H17 H 0.2453 0.7375 0.2690 0.031 Uiso 1 1 calc R . .
C18 C 0.14451(16) 0.5664(2) 0.31731(9) 0.0252(4) Uani 1 1 d . . .
C19 C 0.12857(17) 0.49155(19) 0.38403(9) 0.0237(4) Uani 1 1 d . . .
H19 H 0.0660 0.4115 0.3872 0.028 Uiso 1 1 calc R . .
C20 C 0.20538(16) 0.5354(2) 0.44620(9) 0.0221(4) Uani 1 1 d . . .
H20 H 0.1946 0.4834 0.4916 0.027 Uiso 1 1 calc R . .
O2 O 0.07717(13) 0.53017(16) 0.25209(7) 0.0329(3) Uani 1 1 d . . .
C21 C -0.0359(2) 0.4324(3) 0.25697(11) 0.0397(5) Uani 1 1 d . . .
H21A H -0.0039 0.3324 0.2702 0.060 Uiso 1 1 calc R . .
H21B H -0.0848 0.4290 0.2089 0.060 Uiso 1 1 calc R . .
H21C H -0.0969 0.4686 0.2952 0.060 Uiso 1 1 calc R . .

loop_
_atom_site_aniso_label
_atom_site_aniso_U_11
_atom_site_aniso_U_22
_atom_site_aniso_U_33
_atom_site_aniso_U_23
_atom_site_aniso_U_13
_atom_site_aniso_U_12
N1 0.0144(9) 0.0199(10) 0.0260(9) 0.000 -0.0033(7) 0.000
C1 0.0156(7) 0.0223(8) 0.0256(8) 0.0005(7) -0.0037(6) -0.0014(7)
C2 0.0162(7) 0.0237(9) 0.0287(8) 0.0031(7) -0.0100(6) -0.0068(6)
C3 0.0171(8) 0.0224(9) 0.0424(10) 0.0044(8) -0.0124(7) -0.0067(6)
C4 0.0216(9) 0.0254(10) 0.0662(13) 0.0149(10) -0.0132(9) -0.0055(7)
C5 0.0292(10) 0.0433(12) 0.0629(14) 0.0297(11) -0.0160(9) -0.0100(9)
C6 0.0300(10) 0.0555(14) 0.0397(10) 0.0199(10) -0.0126(8) -0.0157(10)
C7 0.0233(8) 0.0396(11) 0.0312(9) 0.0066(8) -0.0089(7) -0.0100(8)
C8 0.0162(7) 0.0256(9) 0.0196(7) 0.0003(6) -0.0030(6) -0.0009(7)
C9 0.0201(8) 0.0259(10) 0.0352(9) -0.0032(7) 0.0037(7) -0.0040(7)
C10 0.0256(9) 0.0236(9) 0.0462(10) -0.0082(8) 0.0057(8) -0.0047(7)
C11 0.0238(8) 0.0284(9) 0.0254(8) -0.0057(7) 0.0004(6) 0.0016(7)
C12 0.0213(8) 0.0296(10) 0.0340(9) -0.0039(7) 0.0058(7) -0.0035(7)
C13 0.0242(9) 0.0232(9) 0.0418(10) -0.0013(8) 0.0048(7) -0.0043(7)
O1 0.0238(7) 0.0318(7) 0.0505(8) -0.0106(6) 0.0087(6) -0.0003(5)
C14 0.0224(9) 0.0359(11) 0.0475(11) -0.0098(9) 0.0068(8) -0.0003(8)
C15 0.0153(7) 0.0218(8) 0.0240(8) 0.0008(6) -0.0025(6) 0.0055(6)
C16 0.0170(7) 0.0242(9) 0.0284(8) 0.0029(7) 0.0015(6) 0.0022(7)
C17 0.0239(8) 0.0306(9) 0.0239(8) 0.0050(7) 0.0007(6) 0.0067(7)
C18 0.0206(8) 0.0302(10) 0.0247(8) -0.0025(7) -0.0037(6) 0.0076(7)
C19 0.0184(8) 0.0249(9) 0.0275(8) -0.0004(7) -0.0039(6) 0.0011(6)
C20 0.0186(7) 0.0240(9) 0.0237(8) 0.0040(7) -0.0023(6) 0.0024(7)
O2 0.0319(7) 0.0404(8) 0.0260(6) -0.0002(6) -0.0104(5) -0.0014(6)
C21 0.0340(10) 0.0514(14) 0.0332(10) -0.0022(9) -0.0125(8) -0.0030(9)

loop_
_atom_type_symbol
_atom_type_description
_atom_type_scat_dispersion_real
_atom_type_scat_dispersion_imag
_atom_type_scat_source
C C 0.0181 0.0091 'International Tables Vol C Tables 4.2.6.8 and 6.1.1.4'
H H 0.0000 0.0000 'International Tables Vol C Tables 4.2.6.8 and 6.1.1.4'
N N 0.0311 0.0180 'International Tables Vol C Tables 4.2.6.8 and 6.1.1.4'
O O 0.0492 0.0322 'International Tables Vol C Tables 4.2.6.8 and 6.1.1.4'

loop_
_geom_angle_atom_site_label_1
_geom_angle_atom_site_label_2
_geom_angle_atom_site_label_3
_geom_angle
_geom_angle_site_symmetry_1
_geom_angle_site_symmetry_3
_geom_angle_publ_flag
C1 N1 C1 121.28(19) . 2_656 ?
N1 C1 C2 109.66(13) . . ?
N1 C1 C8 106.87(14) . . ?
C2 C1 C8 113.26(13) . . ?
N1 C1 C15 112.75(11) . . ?
C2 C1 C15 109.98(14) . . ?
C8 C1 C15 104.26(12) . . ?
C7 C2 C3 118.81(16) . . ?
C7 C2 C1 122.44(16) . . ?
C3 C2 C1 118.67(15) . . ?
C4 C3 C2 119.46(18) . . ?
C4 C3 C3 119.58(15) . 2_656 ?
C2 C3 C3 120.93(12) . 2_656 ?
C5 C4 C3 121.1(2) . . ?
C6 C5 C4 119.44(19) . . ?
C5 C6 C7 120.3(2) . . ?
C6 C7 C2 120.9(2) . . ?
C9 C8 C13 116.69(16) . . ?
C9 C8 C1 123.19(14) . . ?
C13 C8 C1 119.95(15) . . ?
C10 C9 C8 121.52(16) . . ?
C9 C10 C11 120.69(18) . . ?
O1 C11 C10 116.97(17) . . ?
O1 C11 C12 124.41(15) . . ?
C10 C11 C12 118.63(16) . . ?
C13 C12 C11 119.80(16) . . ?
C12 C13 C8 122.61(17) . . ?
C11 O1 C14 116.66(15) . . ?
C20 C15 C16 117.58(15) . . ?
C20 C15 C1 121.22(14) . . ?
C16 C15 C1 120.95(15) . . ?
C17 C16 C15 121.08(16) . . ?
C16 C17 C18 120.46(15) . . ?
O2 C18 C19 124.18(16) . . ?
O2 C18 C17 116.41(15) . . ?
C19 C18 C17 119.41(15) . . ?
C18 C19 C20 119.15(15) . . ?
C15 C20 C19 122.31(15) . . ?
C18 O2 C21 117.13(15) . . ?

loop_
_geom_bond_atom_site_label_1
_geom_bond_atom_site_label_2
_geom_bond_distance
_geom_bond_site_symmetry_2
_geom_bond_publ_flag
N1 C1 1.4797(18) . ?
N1 C1 1.4797(18) 2_656 ?
C1 C2 1.537(2) . ?
C1 C8 1.551(2) . ?
C1 C15 1.558(2) . ?
C2 C7 1.398(2) . ?
C2 C3 1.404(2) . ?
C3 C4 1.392(3) . ?
C3 C3 1.490(4) 2_656 ?
C4 C5 1.389(3) . ?
C5 C6 1.381(4) . ?
C6 C7 1.387(3) . ?
C8 C9 1.390(3) . ?
C8 C13 1.393(2) . ?
C9 C10 1.386(3) . ?
C10 C11 1.388(2) . ?
C11 O1 1.366(2) . ?
C11 C12 1.390(3) . ?
C12 C13 1.380(3) . ?
O1 C14 1.428(2) . ?
C15 C20 1.384(2) . ?
C15 C16 1.395(2) . ?
C16 C17 1.383(3) . ?
C17 C18 1.392(3) . ?
C18 O2 1.373(2) . ?
C18 C19 1.388(2) . ?
C19 C20 1.392(2) . ?
O2 C21 1.423(3) . ?
